data_4083588
loop_
_publ_author_name
'Hoyt, Jordan M.'
'Shevlin, Michael'
'Margulieux, Grant W.'
'Krska, Shane W.'
'Tudge, Matthew T.'
'Chirik, Paul J.'

_publ_section_title
;
 Synthesis and Hydrogenation Activity of Iron Dialkyl Complexes with
 Chiral Bidentate Phosphines
;
_journal_issue 20
_journal_name_full Organometallics
_journal_page_first 5781
_journal_paper_doi 10.1021/om500329q
_journal_volume 33
_journal_year 2014
_chemical_absolute_configuration ad
_chemical_formula_sum 'C32 H54 Fe P2 Si2'
_chemical_formula_weight 612.72
_chemical_name_systematic
;
 ?
;
_space_group_IT_number 4
_symmetry_cell_setting monoclinic
_symmetry_space_group_name_Hall 'P 2yb'
_symmetry_space_group_name_H-M 'P 1 21 1'
_atom_sites_solution_hydrogens geom
_atom_sites_solution_primary direct
_atom_sites_solution_secondary difmap
_audit_creation_method SHELXL-97
_cell_angle_alpha 90.00
_cell_angle_beta 100.308(2)
_cell_angle_gamma 90.00
_cell_formula_units_Z 2
_cell_length_a 9.6538(8)
_cell_length_b 18.2790(15)
_cell_length_c 10.1808(8)
_cell_measurement_reflns_used 9993
_cell_measurement_temperature 100(2)
_cell_measurement_theta_max 27.51
_cell_measurement_theta_min 2.32
_cell_volume 1767.5(2)
_computing_cell_refinement 'Bruker SAINT'
_computing_data_collection 'Bruker APEX2'
_computing_data_reduction 'Bruker SAINT'
_computing_molecular_graphics 'ORTEP 3 (Farraguia, 1997)'
_computing_structure_refinement 'SHELXL-97 (Sheldrick, 2008)'
_computing_structure_solution 'SIR 92 (Giacavazzo, 1993)'
_diffrn_ambient_temperature 100(2)
_diffrn_measured_fraction_theta_full 0.996
_diffrn_measured_fraction_theta_max 0.996
_diffrn_radiation_monochromator graphite
_diffrn_radiation_source 'fine-focus sealed tube'
_diffrn_radiation_type MoK\a
_diffrn_radiation_wavelength 0.71073
_diffrn_reflns_av_R_equivalents 0.0178
_diffrn_reflns_av_sigmaI/netI 0.0286
_diffrn_reflns_limit_h_max 12
_diffrn_reflns_limit_h_min -12
_diffrn_reflns_limit_k_max 23
_diffrn_reflns_limit_k_min -23
_diffrn_reflns_limit_l_max 13
_diffrn_reflns_limit_l_min -13
_diffrn_reflns_number 23988
_diffrn_reflns_theta_full 27.54
_diffrn_reflns_theta_max 27.54
_diffrn_reflns_theta_min 2.03
_exptl_absorpt_coefficient_mu 0.603
_exptl_absorpt_correction_T_max 0.7456
_exptl_absorpt_correction_T_min 0.6716
_exptl_absorpt_correction_type multi-scan
_exptl_absorpt_process_details 'SADABS v2008/1 (Bruker AXS)'
_exptl_crystal_colour yellow
_exptl_crystal_density_diffrn 1.151
_exptl_crystal_density_method 'not measured'
_exptl_crystal_description plate
_exptl_crystal_F_000 660
_exptl_crystal_size_max 0.35
_exptl_crystal_size_mid 0.178
_exptl_crystal_size_min 0.138
_refine_diff_density_max 0.277
_refine_diff_density_min -0.136
_refine_diff_density_rms 0.034
_refine_ls_abs_structure_details 'Flack H D (1983), Acta Cryst. A39, 876-881'
_refine_ls_abs_structure_Flack 0.007(6)
_refine_ls_extinction_method none
_refine_ls_goodness_of_fit_ref 1.027
_refine_ls_hydrogen_treatment constr
_refine_ls_matrix_type full
_refine_ls_number_parameters 347
_refine_ls_number_reflns 8072
_refine_ls_number_restraints 1
_refine_ls_restrained_S_all 1.027
_refine_ls_R_factor_all 0.0191
_refine_ls_R_factor_gt 0.0178
_refine_ls_shift/su_max 0.001
_refine_ls_shift/su_mean 0.000
_refine_ls_structure_factor_coef Fsqd
_refine_ls_weighting_details 'calc w=1/[\s^2^(Fo^2^)+(0.0252P)^2^+0.0000P] where P=(Fo^2^+2Fc^2^)/3'
_refine_ls_weighting_scheme calc
_refine_ls_wR_factor_gt 0.0456
_refine_ls_wR_factor_ref 0.0460
_reflns_number_gt 7769
_reflns_number_total 8072
_reflns_threshold_expression >2\s(I)
_cod_data_source_file om500329q_si_002.cif
_cod_data_source_block jmh28
_cod_depositor_comments
;
The following automatic conversions were performed:

'_symmetry_cell_setting' value 'Monoclinic' changed to 'monoclinic'
according to
/usr/data/users/saulius/crontab/automatic-downloads/rss-feeds/ACS/lib/dictionaries/cif_core.dic
dictionary named 'cif_core.dic' version 2.4.2 from 2011-04-26.

Automatic conversion script
Id: cif_fix_values 2281 2013-09-26 08:29:07Z andrius 
;
_cod_original_sg_symbol_H-M 'P2(1)   '
_cod_database_code 4083588

loop_
_symmetry_equiv_pos_as_xyz
'x, y, z'
'-x, y+1/2, -z'

loop_
_atom_site_label
_atom_site_type_symbol
_atom_site_fract_x
_atom_site_fract_y
_atom_site_fract_z
_atom_site_U_iso_or_equiv
_atom_site_adp_type
_atom_site_occupancy
_atom_site_symmetry_multiplicity
_atom_site_calc_flag
_atom_site_refinement_flags
Fe01 Fe 0.315580(16) 0.230844(9) 0.311374(15) 0.01316(4) Uani 1 1 d .
P1 P 0.09548(3) 0.240810(16) 0.14982(3) 0.01391(6) Uani 1 1 d .
Si1 Si 0.42827(4) 0.068406(19) 0.22383(3) 0.01555(7) Uani 1 1 d .
P2 P 0.31832(3) 0.361966(16) 0.27191(3) 0.01461(6) Uani 1 1 d .
Si2 Si 0.47261(3) 0.222317(19) 0.63782(3) 0.01641(7) Uani 1 1 d .
C29 C -0.07272(13) 0.20142(8) 0.18363(13) 0.0208(3) Uani 1 1 d .
C10 C 0.16249(13) 0.46185(7) 0.37729(12) 0.0180(2) Uani 1 1 d .
C11 C 0.09093(14) 0.45121(7) 0.24767(12) 0.0183(2) Uani 1 1 d .
C9 C 0.29519(14) 0.41755(7) 0.41887(12) 0.0185(3) Uani 1 1 d .
H9A H 0.2864 0.3861 0.4937 0.022 Uiso 1 1 calc R
H9B H 0.3754 0.4496 0.4452 0.022 Uiso 1 1 calc R
C32 C -0.19996(13) 0.21587(9) 0.07212(13) 0.0285(3) Uani 1 1 d .
H32A H -0.1802 0.1977 -0.0111 0.043 Uiso 1 1 calc R
H32B H -0.2177 0.2675 0.0649 0.043 Uiso 1 1 calc R
H32C H -0.2813 0.1914 0.0930 0.043 Uiso 1 1 calc R
C15 C 0.05952(14) 0.27065(7) -0.11451(12) 0.0186(3) Uani 1 1 d .
C16 C 0.10834(14) 0.20821(6) -0.02008(12) 0.0176(2) Uani 1 1 d .
H16A H 0.2047 0.1951 -0.0246 0.021 Uiso 1 1 calc R
H16B H 0.0491 0.1656 -0.0432 0.021 Uiso 1 1 calc R
C17 C 0.04472(16) 0.26551(8) -0.25321(13) 0.0258(3) Uani 1 1 d .
H17 H 0.0629 0.2215 -0.2926 0.031 Uiso 1 1 calc R
C12 C 0.15491(14) 0.39737(7) 0.16145(12) 0.0170(2) Uani 1 1 d .
H12 H 0.1848 0.4253 0.0892 0.020 Uiso 1 1 calc R
C14 C 0.03162(14) 0.33649(7) -0.05602(12) 0.0194(3) Uani 1 1 d .
C26 C 0.46490(17) 0.36849(8) 0.06619(14) 0.0304(3) Uani 1 1 d .
H26A H 0.5411 0.3877 0.0276 0.046 Uiso 1 1 calc R
H26B H 0.3772 0.3786 0.0080 0.046 Uiso 1 1 calc R
H26C H 0.4762 0.3166 0.0778 0.046 Uiso 1 1 calc R
C13 C 0.04949(14) 0.33768(7) 0.09579(12) 0.0172(2) Uani 1 1 d .
H13 H -0.0426 0.3488 0.1188 0.021 Uiso 1 1 calc R
C25 C 0.46525(16) 0.40483(7) 0.20279(15) 0.0232(3) Uani 1 1 d .
C31 C -0.09745(14) 0.23539(10) 0.31590(12) 0.0293(3) Uani 1 1 d .
H31A H -0.1805 0.2145 0.3403 0.044 Uiso 1 1 calc R
H31B H -0.1095 0.2873 0.3051 0.044 Uiso 1 1 calc R
H31C H -0.0178 0.2255 0.3847 0.044 Uiso 1 1 calc R
C24 C 0.10923(15) 0.51106(8) 0.46082(13) 0.0248(3) Uani 1 1 d .
H24 H 0.1566 0.5181 0.5478 0.030 Uiso 1 1 calc R
C28 C 0.60294(15) 0.38628(9) 0.29693(17) 0.0334(3) Uani 1 1 d .
H28A H 0.6811 0.4044 0.2600 0.050 Uiso 1 1 calc R
H28B H 0.6109 0.3342 0.3076 0.050 Uiso 1 1 calc R
H28C H 0.6032 0.4086 0.3823 0.050 Uiso 1 1 calc R
C21 C -0.03386(16) 0.48962(8) 0.20254(13) 0.0256(3) Uani 1 1 d .
H21 H -0.0826 0.4821 0.1162 0.031 Uiso 1 1 calc R
C23 C -0.01364(16) 0.54934(8) 0.41496(14) 0.0291(3) Uani 1 1 d .
H23 H -0.0482 0.5822 0.4709 0.035 Uiso 1 1 calc R
C6 C 0.36527(16) 0.03120(7) 0.37510(13) 0.0247(3) Uani 1 1 d .
H6A H 0.4297 0.0453 0.4541 0.037 Uiso 1 1 calc R
H6B H 0.3603 -0.0212 0.3697 0.037 Uiso 1 1 calc R
H6C H 0.2736 0.0506 0.3787 0.037 Uiso 1 1 calc R
C19 C -0.02429(19) 0.39205(8) -0.27409(14) 0.0336(4) Uani 1 1 d .
H19 H -0.0524 0.4326 -0.3275 0.040 Uiso 1 1 calc R
C20 C -0.00947(17) 0.39738(8) -0.13617(13) 0.0274(3) Uani 1 1 d .
H20 H -0.0270 0.4416 -0.0972 0.033 Uiso 1 1 calc R
C2 C 0.30937(13) 0.21591(6) 0.51112(11) 0.0167(2) Uani 1 1 d .
H2A H 0.2435 0.2514 0.5352 0.020 Uiso 1 1 calc R
H2B H 0.2692 0.1679 0.5202 0.020 Uiso 1 1 calc R
C4 C 0.62424(15) 0.16848(8) 0.59442(14) 0.0270(3) Uani 1 1 d .
H4A H 0.5969 0.1182 0.5796 0.041 Uiso 1 1 calc R
H4B H 0.7030 0.1715 0.6666 0.041 Uiso 1 1 calc R
H4C H 0.6503 0.1882 0.5149 0.041 Uiso 1 1 calc R
C30 C -0.05033(16) 0.11887(8) 0.20245(15) 0.0291(3) Uani 1 1 d .
H30A H 0.0322 0.1101 0.2686 0.044 Uiso 1 1 calc R
H30B H -0.0384 0.0972 0.1193 0.044 Uiso 1 1 calc R
H30C H -0.1308 0.0976 0.2313 0.044 Uiso 1 1 calc R
C27 C 0.45079(18) 0.48812(8) 0.18736(16) 0.0322(3) Uani 1 1 d .
H27A H 0.4530 0.5100 0.2734 0.048 Uiso 1 1 calc R
H27B H 0.3631 0.4996 0.1304 0.048 Uiso 1 1 calc R
H27C H 0.5272 0.5068 0.1486 0.048 Uiso 1 1 calc R
C7 C 0.59459(15) 0.01794(8) 0.20930(15) 0.0268(3) Uani 1 1 d .
H7A H 0.6267 0.0332 0.1297 0.040 Uiso 1 1 calc R
H7B H 0.5763 -0.0337 0.2052 0.040 Uiso 1 1 calc R
H7C H 0.6656 0.0286 0.2857 0.040 Uiso 1 1 calc R
C22 C -0.08534(16) 0.53874(8) 0.28562(14) 0.0288(3) Uani 1 1 d .
H22 H -0.1678 0.5646 0.2548 0.035 Uiso 1 1 calc R
C8 C 0.29291(14) 0.03963(7) 0.07676(13) 0.0212(3) Uani 1 1 d .
H8A H 0.2025 0.0585 0.0865 0.032 Uiso 1 1 calc R
H8B H 0.2889 -0.0128 0.0723 0.032 Uiso 1 1 calc R
H8C H 0.3181 0.0585 -0.0037 0.032 Uiso 1 1 calc R
C1 C 0.45308(14) 0.16864(7) 0.22583(12) 0.0166(2) Uani 1 1 d .
H1A H 0.4474 0.1849 0.1343 0.020 Uiso 1 1 calc R
H1B H 0.5477 0.1790 0.2724 0.020 Uiso 1 1 calc R
C18 C 0.00298(18) 0.32605(9) -0.33184(13) 0.0322(3) Uani 1 1 d .
H18 H -0.0069 0.3225 -0.4242 0.039 Uiso 1 1 calc R
C5 C 0.53747(19) 0.31866(8) 0.66529(16) 0.0359(4) Uani 1 1 d .
H5A H 0.5544 0.3387 0.5825 0.054 Uiso 1 1 calc R
H5B H 0.6234 0.3190 0.7295 0.054 Uiso 1 1 calc R
H5C H 0.4678 0.3476 0.6979 0.054 Uiso 1 1 calc R
C3 C 0.44182(16) 0.18921(9) 0.80532(13) 0.0291(3) Uani 1 1 d .
H3A H 0.3721 0.2194 0.8350 0.044 Uiso 1 1 calc R
H3B H 0.5282 0.1918 0.8687 0.044 Uiso 1 1 calc R
H3C H 0.4094 0.1395 0.7977 0.044 Uiso 1 1 calc R

loop_
_atom_site_aniso_label
_atom_site_aniso_U_11
_atom_site_aniso_U_22
_atom_site_aniso_U_33
_atom_site_aniso_U_23
_atom_site_aniso_U_13
_atom_site_aniso_U_12
Fe01 0.01337(8) 0.01339(8) 0.01261(7) 0.00018(7) 0.00206(6) -0.00003(7)
P1 0.01249(13) 0.01636(15) 0.01268(13) -0.00002(11) 0.00174(10) 0.00036(12)
Si1 0.01572(17) 0.01376(15) 0.01613(15) -0.00104(12) 0.00003(13) 0.00037(13)
P2 0.01502(15) 0.01297(14) 0.01602(14) -0.00001(11) 0.00326(12) 0.00043(12)
Si2 0.01852(15) 0.01574(16) 0.01429(14) 0.00037(12) 0.00111(12) 0.00010(14)
C29 0.0133(6) 0.0305(7) 0.0186(6) 0.0015(5) 0.0032(5) -0.0027(5)
C10 0.0191(6) 0.0162(6) 0.0180(6) -0.0004(5) 0.0017(5) 0.0020(5)
C11 0.0231(7) 0.0151(6) 0.0162(6) 0.0005(4) 0.0019(5) 0.0042(5)
C9 0.0181(6) 0.0201(6) 0.0162(6) -0.0022(5) 0.0002(5) 0.0018(5)
C32 0.0138(6) 0.0449(9) 0.0254(6) 0.0018(6) -0.0001(5) -0.0025(6)
C15 0.0188(6) 0.0201(6) 0.0168(6) -0.0007(5) 0.0032(5) 0.0029(5)
C16 0.0205(6) 0.0175(6) 0.0150(5) -0.0019(4) 0.0039(5) 0.0013(5)
C17 0.0348(8) 0.0254(7) 0.0171(6) -0.0032(5) 0.0045(6) 0.0074(6)
C12 0.0216(6) 0.0148(6) 0.0141(6) 0.0007(4) 0.0023(5) 0.0037(5)
C14 0.0213(6) 0.0221(6) 0.0139(6) -0.0013(5) 0.0004(5) 0.0045(5)
C26 0.0414(9) 0.0221(7) 0.0340(7) -0.0004(6) 0.0234(7) -0.0009(7)
C13 0.0197(6) 0.0186(6) 0.0126(5) -0.0012(4) 0.0014(5) 0.0057(5)
C25 0.0240(7) 0.0163(6) 0.0322(7) -0.0016(5) 0.0130(6) -0.0024(5)
C31 0.0206(6) 0.0476(8) 0.0215(6) 0.0029(7) 0.0084(5) 0.0018(7)
C24 0.0252(7) 0.0299(7) 0.0172(6) -0.0072(5) -0.0014(5) 0.0065(6)
C28 0.0198(7) 0.0320(8) 0.0508(9) -0.0019(7) 0.0129(7) -0.0055(6)
C21 0.0299(7) 0.0234(7) 0.0203(6) -0.0049(5) -0.0044(6) 0.0099(6)
C23 0.0302(8) 0.0300(7) 0.0263(7) -0.0107(6) 0.0024(6) 0.0110(6)
C6 0.0339(8) 0.0179(6) 0.0221(6) 0.0021(5) 0.0040(6) -0.0028(6)
C19 0.0503(10) 0.0299(8) 0.0190(7) 0.0058(6) 0.0016(7) 0.0159(7)
C20 0.0396(8) 0.0227(7) 0.0184(6) -0.0012(5) 0.0013(6) 0.0118(6)
C2 0.0172(5) 0.0172(6) 0.0161(5) 0.0001(4) 0.0037(5) 0.0014(5)
C4 0.0212(7) 0.0352(8) 0.0238(7) -0.0008(6) 0.0018(6) 0.0043(6)
C30 0.0230(7) 0.0307(8) 0.0334(7) 0.0063(6) 0.0047(6) -0.0097(6)
C27 0.0413(9) 0.0174(6) 0.0427(8) 0.0007(6) 0.0202(7) -0.0064(6)
C7 0.0198(7) 0.0217(6) 0.0375(8) -0.0007(6) 0.0013(6) 0.0041(6)
C22 0.0273(7) 0.0263(7) 0.0301(7) -0.0057(6) -0.0024(6) 0.0129(6)
C8 0.0199(6) 0.0200(6) 0.0221(6) -0.0043(5) -0.0005(5) 0.0006(5)
C1 0.0166(6) 0.0165(6) 0.0170(6) -0.0006(4) 0.0036(5) -0.0011(5)
C18 0.0468(10) 0.0362(8) 0.0128(6) 0.0010(6) 0.0033(6) 0.0114(7)
C5 0.0403(9) 0.0218(7) 0.0382(8) -0.0006(6) -0.0132(7) -0.0048(7)
C3 0.0268(7) 0.0425(8) 0.0174(6) 0.0040(6) 0.0026(6) 0.0044(7)

loop_
_atom_type_symbol
_atom_type_description
_atom_type_scat_dispersion_real
_atom_type_scat_dispersion_imag
_atom_type_scat_source
C C 0.0033 0.0016 'International Tables Vol C Tables 4.2.6.8 and 6.1.1.4'
H H 0.0000 0.0000 'International Tables Vol C Tables 4.2.6.8 and 6.1.1.4'
Si Si 0.0817 0.0704 'International Tables Vol C Tables 4.2.6.8 and 6.1.1.4'
P P 0.1023 0.0942 'International Tables Vol C Tables 4.2.6.8 and 6.1.1.4'
Fe Fe 0.3463 0.8444 'International Tables Vol C Tables 4.2.6.8 and 6.1.1.4'

loop_
_geom_angle_atom_site_label_1
_geom_angle_atom_site_label_2
_geom_angle_atom_site_label_3
_geom_angle
C1 Fe01 C2 118.63(5)
C1 Fe01 P2 116.63(3)
C2 Fe01 P2 107.24(3)
C1 Fe01 P1 107.75(4)
C2 Fe01 P1 119.79(4)
P2 Fe01 P1 81.346(11)
C16 P1 C29 104.72(6)
C16 P1 C13 94.66(5)
C29 P1 C13 104.45(6)
C16 P1 Fe01 114.05(4)
C29 P1 Fe01 121.80(4)
C13 P1 Fe01 113.38(4)
C1 Si1 C8 110.91(6)
C1 Si1 C7 112.12(6)
C8 Si1 C7 106.38(6)
C1 Si1 C6 114.19(6)
C8 Si1 C6 105.70(6)
C7 Si1 C6 107.02(7)
C9 P2 C25 106.48(6)
C9 P2 C12 94.86(6)
C25 P2 C12 104.06(6)
C9 P2 Fe01 113.60(4)
C25 P2 Fe01 120.53(4)
C12 P2 Fe01 113.91(4)
C2 Si2 C5 112.54(6)
C2 Si2 C4 113.83(6)
C5 Si2 C4 105.87(8)
C2 Si2 C3 110.97(6)
C5 Si2 C3 105.65(7)
C4 Si2 C3 107.47(7)
C30 C29 C32 109.73(12)
C30 C29 C31 109.17(12)
C32 C29 C31 110.35(11)
C30 C29 P1 107.20(9)
C32 C29 P1 113.84(9)
C31 C29 P1 106.40(9)
C11 C10 C24 119.57(12)
C11 C10 C9 116.34(11)
C24 C10 C9 124.08(11)
C10 C11 C21 119.62(11)
C10 C11 C12 117.03(11)
C21 C11 C12 123.35(11)
C10 C9 P2 106.62(8)
C14 C15 C17 119.90(12)
C14 C15 C16 116.31(11)
C17 C15 C16 123.77(11)
C15 C16 P1 106.57(8)
C18 C17 C15 119.86(12)
C11 C12 C13 113.51(10)
C11 C12 P2 105.15(8)
C13 C12 P2 115.41(8)
C15 C14 C20 119.78(11)
C15 C14 C13 116.82(11)
C20 C14 C13 123.40(11)
C14 C13 C12 113.05(10)
C14 C13 P1 105.11(8)
C12 C13 P1 115.54(8)
C28 C25 C27 109.68(13)
C28 C25 C26 109.33(12)
C27 C25 C26 110.48(12)
C28 C25 P2 107.72(10)
C27 C25 P2 113.21(10)
C26 C25 P2 106.29(9)
C23 C24 C10 120.43(12)
C22 C21 C11 120.44(12)
C24 C23 C22 120.09(12)
C18 C19 C20 119.74(13)
C19 C20 C14 120.16(13)
Si2 C2 Fe01 120.44(6)
C21 C22 C23 119.84(13)
Si1 C1 Fe01 117.44(6)
C17 C18 C19 120.54(12)

loop_
_geom_bond_atom_site_label_1
_geom_bond_atom_site_label_2
_geom_bond_distance
Fe01 C1 2.0560(12)
Fe01 C2 2.0633(11)
Fe01 P2 2.4311(4)
Fe01 P1 2.4500(4)
P1 C16 1.8546(12)
P1 C29 1.8637(13)
P1 C13 1.8836(12)
Si1 C1 1.8474(13)
Si1 C8 1.8777(13)
Si1 C7 1.8804(14)
Si1 C6 1.8814(14)
P2 C9 1.8547(12)
P2 C25 1.8650(14)
P2 C12 1.8808(13)
Si2 C2 1.8530(13)
Si2 C5 1.8733(15)
Si2 C4 1.8810(14)
Si2 C3 1.8826(14)
C29 C30 1.531(2)
C29 C32 1.5390(18)
C29 C31 1.5398(18)
C10 C11 1.3893(17)
C10 C24 1.3976(17)
C10 C9 1.5107(17)
C11 C21 1.3990(19)
C11 C12 1.5214(16)
C15 C14 1.3904(17)
C15 C17 1.3968(18)
C15 C16 1.5122(17)
C17 C18 1.383(2)
C12 C13 1.5587(18)
C14 C20 1.3949(18)
C14 C13 1.5243(16)
C26 C25 1.5407(19)
C25 C28 1.531(2)
C25 C27 1.5344(19)
C24 C23 1.384(2)
C21 C22 1.3853(19)
C23 C22 1.387(2)
C19 C18 1.388(2)
C19 C20 1.3892(19)

loop_
_geom_torsion_atom_site_label_1
_geom_torsion_atom_site_label_2
_geom_torsion_atom_site_label_3
_geom_torsion_atom_site_label_4
_geom_torsion
C1 Fe01 P1 C16 -11.24(6)
C2 Fe01 P1 C16 -150.96(6)
P2 Fe01 P1 C16 104.06(4)
C1 Fe01 P1 C29 115.92(6)
C2 Fe01 P1 C29 -23.81(7)
P2 Fe01 P1 C29 -128.78(5)
C1 Fe01 P1 C13 -118.08(5)
C2 Fe01 P1 C13 102.19(6)
P2 Fe01 P1 C13 -2.78(4)
C1 Fe01 P2 C9 -141.97(6)
C2 Fe01 P2 C9 -6.17(6)
P1 Fe01 P2 C9 112.44(5)
C1 Fe01 P2 C25 -13.87(7)
C2 Fe01 P2 C25 121.93(7)
P1 Fe01 P2 C25 -119.45(6)
C1 Fe01 P2 C12 110.89(6)
C2 Fe01 P2 C12 -113.31(5)
P1 Fe01 P2 C12 5.30(4)
C16 P1 C29 C30 70.63(10)
C13 P1 C29 C30 169.51(9)
Fe01 P1 C29 C30 -60.56(10)
C16 P1 C29 C32 -50.91(11)
C13 P1 C29 C32 47.97(11)
Fe01 P1 C29 C32 177.90(8)
C16 P1 C29 C31 -172.67(9)
C13 P1 C29 C31 -73.78(10)
Fe01 P1 C29 C31 56.14(11)
C24 C10 C11 C21 -0.28(19)
C9 C10 C11 C21 179.17(12)
C24 C10 C11 C12 179.55(12)
C9 C10 C11 C12 -1.00(17)
C11 C10 C9 P2 0.79(14)
C24 C10 C9 P2 -179.79(11)
C25 P2 C9 C10 105.91(9)
C12 P2 C9 C10 -0.31(9)
Fe01 P2 C9 C10 -119.06(8)
C14 C15 C16 P1 6.00(14)
C17 C15 C16 P1 -175.38(12)
C29 P1 C16 C15 99.55(9)
C13 P1 C16 C15 -6.73(9)
Fe01 P1 C16 C15 -124.91(8)
C14 C15 C17 C18 0.3(2)
C16 C15 C17 C18 -178.27(14)
C10 C11 C12 C13 127.71(12)
C21 C11 C12 C13 -52.47(16)
C10 C11 C12 P2 0.67(14)
C21 C11 C12 P2 -179.51(11)
C9 P2 C12 C11 -0.16(9)
C25 P2 C12 C11 -108.51(9)
Fe01 P2 C12 C11 118.34(7)
C9 P2 C12 C13 -126.03(9)
C25 P2 C12 C13 125.62(9)
Fe01 P2 C12 C13 -7.53(9)
C17 C15 C14 C20 -0.7(2)
C16 C15 C14 C20 177.93(13)
C17 C15 C14 C13 179.72(12)
C16 C15 C14 C13 -1.60(18)
C15 C14 C13 C12 123.33(13)
C20 C14 C13 C12 -56.18(17)
C15 C14 C13 P1 -3.55(15)
C20 C14 C13 P1 176.94(12)
C11 C12 C13 C14 122.56(11)
P2 C12 C13 C14 -115.97(10)
C11 C12 C13 P1 -116.29(10)
P2 C12 C13 P1 5.18(11)
C16 P1 C13 C14 5.89(9)
C29 P1 C13 C14 -100.63(9)
Fe01 P1 C13 C14 124.61(8)
C16 P1 C13 C12 -119.46(9)
C29 P1 C13 C12 134.02(9)
Fe01 P1 C13 C12 -0.74(9)
C9 P2 C25 C28 73.88(11)
C12 P2 C25 C28 173.38(9)
Fe01 P2 C25 C28 -57.36(11)
C9 P2 C25 C27 -47.57(13)
C12 P2 C25 C27 51.94(12)
Fe01 P2 C25 C27 -178.80(9)
C9 P2 C25 C26 -169.03(9)
C12 P2 C25 C26 -69.53(11)
Fe01 P2 C25 C26 59.73(11)
C11 C10 C24 C23 -0.3(2)
C9 C10 C24 C23 -179.72(14)
C10 C11 C21 C22 0.8(2)
C12 C11 C21 C22 -179.00(13)
C10 C24 C23 C22 0.4(2)
C18 C19 C20 C14 -0.5(3)
C15 C14 C20 C19 0.8(2)
C13 C14 C20 C19 -179.66(14)
C5 Si2 C2 Fe01 72.51(9)
C4 Si2 C2 Fe01 -47.96(9)
C3 Si2 C2 Fe01 -169.34(7)
C1 Fe01 C2 Si2 53.88(9)
P2 Fe01 C2 Si2 -80.88(7)
P1 Fe01 C2 Si2 -170.66(5)
C11 C21 C22 C23 -0.8(2)
C24 C23 C22 C21 0.2(2)
C8 Si1 C1 Fe01 84.34(8)
C7 Si1 C1 Fe01 -156.89(7)
C6 Si1 C1 Fe01 -34.96(10)
C2 Fe01 C1 Si1 61.83(9)
P2 Fe01 C1 Si1 -167.51(5)
P1 Fe01 C1 Si1 -78.44(7)
C15 C17 C18 C19 0.1(2)
C20 C19 C18 C17 0.0(3)
